data_4511382
loop_
_publ_author_name
'Mohapatra, Chandrajeet'
'Tripathi, Sarita'
'Anantharaman, Ganapathi'
'Chandrasekhar, Vadapalli'

_publ_section_title
;
 A Hexameric Hexagonal Organotin Macrocycle. Supramolecular Entrapment of
 an Iodide--Iodide Short Contact
;
_journal_issue 7
_journal_name_full 'Crystal Growth &amp; Design'
_journal_page_first 3182
_journal_paper_doi 10.1021/cg500633n
_journal_volume 14
_journal_year 2014
_chemical_formula_moiety 'C114 H204 N12 O24 Sn6, 6(C H4 O), 2(I)'
_chemical_formula_sum 'C120 H228 I2 N12 O30 Sn6'
_chemical_formula_weight 3285.08
_chemical_name_systematic
;
 ?
;
_space_group_IT_number 148
_symmetry_cell_setting trigonal
_symmetry_space_group_name_Hall '-R 3'
_symmetry_space_group_name_H-M 'R -3 :H'
_atom_sites_solution_hydrogens geom
_atom_sites_solution_primary direct
_atom_sites_solution_secondary difmap
_audit_creation_method SHELXL-97
_cell_angle_alpha 90.000(5)
_cell_angle_beta 90.000(5)
_cell_angle_gamma 120.000(5)
_cell_formula_units_Z 3
_cell_length_a 26.535(5)
_cell_length_b 26.535(5)
_cell_length_c 20.282(5)
_cell_measurement_temperature 100
_cell_measurement_theta_max 25.09
_cell_measurement_theta_min 2.20
_cell_volume 12367(5)
_computing_cell_refinement 'Bruker SMART'
_computing_data_collection 'Bruker SMART'
_computing_data_reduction 'Bruker SAINT'
_computing_molecular_graphics 'Bruker SHELXTL'
_computing_publication_material 'Bruker SHELXTL'
_computing_structure_refinement 'SHELXL-97 (Sheldrick, 1997)'
_computing_structure_solution 'SHELXS-97 (Sheldrick, 1990)'
_diffrn_ambient_temperature 100
_diffrn_measured_fraction_theta_full 0.997
_diffrn_measured_fraction_theta_max 0.997
_diffrn_measurement_device_type 'CCD area detector'
_diffrn_measurement_method 'phi and omega scans'
_diffrn_radiation_monochromator graphite
_diffrn_radiation_source 'fine-focus sealed tube'
_diffrn_radiation_type MoK\a
_diffrn_radiation_wavelength 0.71073
_diffrn_reflns_av_R_equivalents 0.0582
_diffrn_reflns_av_sigmaI/netI 0.0467
_diffrn_reflns_limit_h_max 28
_diffrn_reflns_limit_h_min -32
_diffrn_reflns_limit_k_max 31
_diffrn_reflns_limit_k_min -32
_diffrn_reflns_limit_l_max 23
_diffrn_reflns_limit_l_min -24
_diffrn_reflns_number 22474
_diffrn_reflns_theta_full 25.49
_diffrn_reflns_theta_max 25.49
_diffrn_reflns_theta_min 2.04
_exptl_absorpt_coefficient_mu 1.331
_exptl_absorpt_correction_T_max 1
_exptl_absorpt_correction_T_min 0.680489
_exptl_absorpt_correction_type empirical
_exptl_crystal_colour colourless
_exptl_crystal_density_diffrn 1.323
_exptl_crystal_density_method 'not measured'
_exptl_crystal_description needle
_exptl_crystal_F_000 5034
_exptl_crystal_size_max 0.23
_exptl_crystal_size_mid 0.14
_exptl_crystal_size_min 0.09
_refine_diff_density_max 5.183
_refine_diff_density_min -3.440
_refine_diff_density_rms 0.201
_refine_ls_extinction_method none
_refine_ls_goodness_of_fit_ref 1.032
_refine_ls_hydrogen_treatment mixed
_refine_ls_matrix_type full
_refine_ls_number_parameters 297
_refine_ls_number_reflns 5112
_refine_ls_number_restraints 13
_refine_ls_restrained_S_all 1.034
_refine_ls_R_factor_all 0.0982
_refine_ls_R_factor_gt 0.0810
_refine_ls_shift/su_max 0.001
_refine_ls_shift/su_mean 0.000
_refine_ls_structure_factor_coef Fsqd
_refine_ls_weighting_details 'calc w=1/[\s^2^(Fo^2^)+(0.1274P)^2^+333.7484P] where P=(Fo^2^+2Fc^2^)/3'
_refine_ls_weighting_scheme calc
_refine_ls_wR_factor_gt 0.2156
_refine_ls_wR_factor_ref 0.2342
_reflns_number_gt 4065
_reflns_number_total 5112
_reflns_threshold_expression >2sigma(I)
_cod_data_source_file cg500633n_si_002.cif
_cod_data_source_block compound1
_cod_depositor_comments
;
The following automatic conversions were performed:

'_symmetry_cell_setting' value 'Trigonal ' changed to 'trigonal'
according to
/usr/data/users/saulius/crontab/automatic-downloads/rss-feeds/ACS/lib/dictionaries/cif_core.dic
dictionary named 'cif_core.dic' version 2.4.2 from 2011-04-26.

Automatic conversion script
Id: cif_fix_values 2281 2013-09-26 08:29:07Z andrius 

 Adding full bibliography for 4511382.cif.
;
_cod_original_cell_volume 12367(4)
_cod_original_sg_symbol_H-M 'R-3   '
_cod_database_code 4511382

loop_
_symmetry_equiv_pos_as_xyz
'x, y, z'
'-y, x-y, z'
'-x+y, -x, z'
'x+2/3, y+1/3, z+1/3'
'-y+2/3, x-y+1/3, z+1/3'
'-x+y+2/3, -x+1/3, z+1/3'
'x+1/3, y+2/3, z+2/3'
'-y+1/3, x-y+2/3, z+2/3'
'-x+y+1/3, -x+2/3, z+2/3'
'-x, -y, -z'
'y, -x+y, -z'
'x-y, x, -z'
'-x+2/3, -y+1/3, -z+1/3'
'y+2/3, -x+y+1/3, -z+1/3'
'x-y+2/3, x+1/3, -z+1/3'
'-x+1/3, -y+2/3, -z+2/3'
'y+1/3, -x+y+2/3, -z+2/3'
'x-y+1/3, x+2/3, -z+2/3'

loop_
_atom_site_label
_atom_site_type_symbol
_atom_site_fract_x
_atom_site_fract_y
_atom_site_fract_z
_atom_site_U_iso_or_equiv
_atom_site_adp_type
_atom_site_occupancy
_atom_site_symmetry_multiplicity
_atom_site_calc_flag
_atom_site_refinement_flags
I1 I 0.6667 0.3333 0.24210(16) 0.1368(9) Uani 1 3 d S
Sn1 Sn 0.51112(2) 0.02118(2) 0.18602(2) 0.0298(2) Uani 1 1 d .
O1 O 0.5733(2) 0.0345(3) 0.0994(3) 0.0352(13) Uani 1 1 d .
O2 O 0.6488(2) 0.0398(2) 0.1545(2) 0.0332(12) Uani 1 1 d .
O3 O 0.4441(2) 0.0075(2) 0.2619(3) 0.0340(12) Uani 1 1 d .
O4 O 0.3694(2) -0.0475(2) 0.1935(2) 0.0287(11) Uani 1 1 d .
O5 O 0.7010(10) 0.2490(9) 0.1725(11) 0.187(7) Uani 1 1 d DU
H5 H 0.6845 0.2411 0.2083 0.281 Uiso 1 1 calc R
N1 N 0.6392(3) 0.0319(3) -0.0165(3) 0.0280(13) Uani 1 1 d .
N2 N 0.6611(3) -0.0359(3) -0.0286(3) 0.0272(13) Uani 1 1 d .
C1 C 0.6180(3) 0.0297(3) 0.1054(3) 0.0273(16) Uani 1 1 d .
C2 C 0.6341(3) 0.0075(3) 0.0449(3) 0.0262(15) Uani 1 1 d .
C3 C 0.6473(3) -0.0355(3) 0.0381(3) 0.0270(15) Uani 1 1 d .
C4 C 0.6555(3) 0.0053(3) -0.0595(4) 0.0304(17) Uani 1 1 d .
H4 H 0.6620 0.0140 -0.1042 0.016(17) Uiso 1 1 calc R
C5 C 0.6282(4) 0.0792(4) -0.0336(4) 0.0356(18) Uani 1 1 d .
H5A H 0.6334 0.0864 -0.0802 0.06(3) Uiso 1 1 calc R
H5B H 0.6549 0.1138 -0.0101 0.04(2) Uiso 1 1 calc R
H5C H 0.5890 0.0683 -0.0217 0.05(3) Uiso 1 1 calc R
C6 C 0.6775(4) -0.0751(4) -0.0623(4) 0.0354(18) Uani 1 1 d .
H6A H 0.6828 -0.0660 -0.1085 0.04(2) Uiso 1 1 calc R
H6B H 0.6473 -0.1147 -0.0564 0.03(2) Uiso 1 1 calc R
H6C H 0.7132 -0.0698 -0.0439 0.03(2) Uiso 1 1 calc R
C7 C 0.3902(3) -0.0209(3) 0.2451(3) 0.0271(16) Uani 1 1 d .
C8 C 0.4888(4) -0.0684(4) 0.1764(4) 0.0355(18) Uani 1 1 d .
H8A H 0.4683 -0.0823 0.1348 0.06(3) Uiso 1 1 calc R
H8B H 0.5250 -0.0687 0.1722 0.03(2) Uiso 1 1 calc R
C9 C 0.4531(4) -0.1128(4) 0.2281(4) 0.0395(19) Uani 1 1 d .
H9A H 0.4162 -0.1138 0.2334 0.06(3) Uiso 1 1 calc R
H9B H 0.4734 -0.1013 0.2700 0.15(7) Uiso 1 1 calc R
C10 C 0.4415(4) -0.1737(4) 0.2097(5) 0.040(2) Uani 1 1 d .
H10A H 0.4196 -0.1854 0.1688 0.08(4) Uiso 1 1 calc R
H10B H 0.4786 -0.1716 0.2015 0.06(3) Uiso 1 1 calc R
C11 C 0.4087(5) -0.2203(5) 0.2610(6) 0.062(3) Uani 1 1 d .
H11A H 0.4301 -0.2095 0.3017 0.09(4) Uiso 1 1 calc R
H11B H 0.4041 -0.2567 0.2459 0.05(3) Uiso 1 1 calc R
H11C H 0.3711 -0.2244 0.2680 0.07(4) Uiso 1 1 calc R
C12 C 0.5741(4) 0.0772(4) 0.2568(4) 0.045(2) Uani 1 1 d .
H12A H 0.6126 0.0923 0.2381 0.03(2) Uiso 1 1 calc R
H12B H 0.5684 0.1101 0.2649 0.03(2) Uiso 1 1 calc R
C13 C 0.5715(4) 0.0482(5) 0.3224(4) 0.045(2) Uani 1 1 d .
H13A H 0.5832 0.0193 0.3155 0.05(3) Uiso 1 1 calc R
H13B H 0.5316 0.0280 0.3379 0.06(3) Uiso 1 1 calc R
C14 C 0.6101(5) 0.0905(5) 0.3756(5) 0.057(3) Uani 1 1 d .
H14A H 0.6011 0.1215 0.3796 0.12(6) Uiso 1 1 calc R
H14B H 0.6505 0.1078 0.3621 0.14(7) Uiso 1 1 calc R
C15 C 0.6024(5) 0.0614(6) 0.4429(5) 0.061(3) Uani 1 1 d .
H15A H 0.5624 0.0437 0.4562 0.06(3) Uiso 1 1 calc R
H15B H 0.6265 0.0902 0.4748 0.09(4) Uiso 1 1 calc R
H15C H 0.6136 0.0322 0.4398 0.06(3) Uiso 1 1 calc R
C16 C 0.4816(4) 0.0628(4) 0.1182(4) 0.0344(17) Uani 1 1 d .
H16A H 0.4737 0.0430 0.0761 0.04(2) Uiso 1 1 calc R
H16B H 0.4453 0.0586 0.1344 0.09(4) Uiso 1 1 calc R
C17 C 0.5251(4) 0.1278(4) 0.1076(4) 0.044(2) Uani 1 1 d .
H17A H 0.5286 0.1485 0.1483 0.05(3) Uiso 1 1 calc R
H17B H 0.5630 0.1324 0.0977 0.03(2) Uiso 1 1 calc R
C18 C 0.5085(5) 0.1553(4) 0.0528(4) 0.047(2) Uani 1 1 d .
H18A H 0.5330 0.1972 0.0553 0.09(4) Uiso 1 1 calc R
H18B H 0.4685 0.1459 0.0590 0.06(3) Uiso 1 1 calc R
C19 C 0.5148(4) 0.1346(4) -0.0157(4) 0.044(2) Uani 1 1 d .
H19A H 0.5546 0.1450 -0.0227 0.02(2) Uiso 1 1 calc R
H19B H 0.5032 0.1527 -0.0487 0.05(3) Uiso 1 1 calc R
H19C H 0.4905 0.0931 -0.0184 0.07(3) Uiso 1 1 calc R
C20 C 0.7118(12) 0.2019(10) 0.1528(14) 0.165(10) Uani 1 1 d DU
H20A H 0.7457 0.2064 0.1752 0.247 Uiso 1 1 calc R
H20B H 0.7180 0.2035 0.1060 0.247 Uiso 1 1 calc R
H20C H 0.6788 0.1650 0.1642 0.247 Uiso 1 1 calc R

loop_
_atom_site_aniso_label
_atom_site_aniso_U_11
_atom_site_aniso_U_22
_atom_site_aniso_U_33
_atom_site_aniso_U_23
_atom_site_aniso_U_13
_atom_site_aniso_U_12
I1 0.1252(12) 0.1252(12) 0.160(2) 0.000 0.000 0.0626(6)
Sn1 0.0328(3) 0.0373(4) 0.0166(3) -0.00289(19) 0.00123(19) 0.0157(3)
O1 0.036(3) 0.053(4) 0.020(3) 0.002(2) 0.000(2) 0.024(3)
O2 0.043(3) 0.037(3) 0.017(3) -0.006(2) -0.006(2) 0.018(3)
O3 0.033(3) 0.045(3) 0.019(3) -0.004(2) 0.003(2) 0.015(3)
O4 0.036(3) 0.035(3) 0.017(3) -0.002(2) 0.001(2) 0.019(2)
O5 0.187(7) 0.187(7) 0.187(7) 0.001(2) -0.002(2) 0.093(4)
N1 0.036(3) 0.033(3) 0.017(3) 0.003(2) 0.002(2) 0.019(3)
N2 0.035(3) 0.031(3) 0.014(3) 0.002(2) 0.002(2) 0.016(3)
C1 0.036(4) 0.021(3) 0.016(3) 0.001(3) 0.000(3) 0.007(3)
C2 0.025(4) 0.033(4) 0.015(3) 0.000(3) -0.004(3) 0.010(3)
C3 0.031(4) 0.030(4) 0.016(3) 0.003(3) 0.001(3) 0.012(3)
C4 0.035(4) 0.034(4) 0.018(3) 0.003(3) 0.000(3) 0.015(3)
C5 0.050(5) 0.035(4) 0.025(4) 0.007(3) 0.003(3) 0.024(4)
C6 0.054(5) 0.039(5) 0.019(4) 0.001(3) 0.004(3) 0.028(4)
C7 0.033(4) 0.033(4) 0.018(4) 0.005(3) 0.005(3) 0.019(3)
C8 0.039(4) 0.045(5) 0.025(4) -0.001(3) 0.002(3) 0.023(4)
C9 0.039(5) 0.042(5) 0.040(5) 0.003(4) 0.004(4) 0.022(4)
C10 0.037(5) 0.038(5) 0.046(5) -0.005(4) -0.001(4) 0.019(4)
C11 0.071(7) 0.051(6) 0.069(8) 0.009(5) 0.019(6) 0.034(6)
C12 0.035(5) 0.053(5) 0.025(4) -0.008(4) 0.004(3) 0.007(4)
C13 0.046(5) 0.072(6) 0.026(4) -0.016(4) -0.008(4) 0.037(5)
C14 0.054(6) 0.083(8) 0.039(5) -0.019(5) -0.011(5) 0.038(6)
C15 0.069(7) 0.099(9) 0.040(5) -0.029(6) -0.020(5) 0.060(7)
C16 0.036(4) 0.039(4) 0.026(4) 0.002(3) 0.004(3) 0.017(4)
C17 0.056(6) 0.036(5) 0.034(5) -0.006(4) -0.003(4) 0.019(4)
C18 0.066(6) 0.040(5) 0.039(5) 0.005(4) 0.009(4) 0.030(5)
C19 0.053(6) 0.046(5) 0.031(5) 0.006(4) 0.002(4) 0.023(5)
C20 0.165(10) 0.164(10) 0.166(10) 0.001(2) 0.000(2) 0.083(5)

loop_
_atom_type_symbol
_atom_type_description
_atom_type_scat_dispersion_real
_atom_type_scat_dispersion_imag
_atom_type_scat_source
C C 0.0033 0.0016 'International Tables Vol C Tables 4.2.6.8 and 6.1.1.4'
H H 0.0000 0.0000 'International Tables Vol C Tables 4.2.6.8 and 6.1.1.4'
N N 0.0061 0.0033 'International Tables Vol C Tables 4.2.6.8 and 6.1.1.4'
O O 0.0106 0.0060 'International Tables Vol C Tables 4.2.6.8 and 6.1.1.4'
Sn Sn -0.6537 1.4246 'International Tables Vol C Tables 4.2.6.8 and 6.1.1.4'
I I -0.4742 1.8119 'International Tables Vol C Tables 4.2.6.8 and 6.1.1.4'

loop_
_geom_angle_atom_site_label_1
_geom_angle_atom_site_label_2
_geom_angle_atom_site_label_3
_geom_angle
_geom_angle_site_symmetry_3
C12 Sn1 C16 115.6(4) .
C12 Sn1 C8 121.1(4) .
C16 Sn1 C8 122.8(3) .
C12 Sn1 O3 86.1(3) .
C16 Sn1 O3 93.4(3) .
C8 Sn1 O3 97.2(3) .
C12 Sn1 O1 98.8(3) .
C16 Sn1 O1 81.4(3) .
C8 Sn1 O1 83.2(3) .
O3 Sn1 O1 173.99(19) .
C1 O1 Sn1 123.2(5) .
C7 O3 Sn1 118.2(4) .
C4 N1 C2 109.2(6) .
C4 N1 C5 124.0(6) .
C2 N1 C5 126.8(6) .
C4 N2 C3 108.0(6) .
C4 N2 C6 123.5(6) .
C3 N2 C6 128.4(6) .
O2 C1 O1 127.7(7) .
O2 C1 C2 117.2(7) .
O1 C1 C2 115.1(6) .
C3 C2 N1 107.1(6) .
C3 C2 C1 130.6(7) .
N1 C2 C1 122.2(7) .
C2 C3 N2 106.5(6) .
C2 C3 C7 129.6(7) 14
N2 C3 C7 123.8(7) 14
N1 C4 N2 109.2(6) .
O4 C7 O3 127.7(7) .
O4 C7 C3 118.1(7) 15_445
O3 C7 C3 114.2(6) 15_445
C9 C8 Sn1 121.2(6) .
C8 C9 C10 111.7(7) .
C11 C10 C9 115.0(8) .
C13 C12 Sn1 114.4(6) .
C12 C13 C14 113.7(9) .
C13 C14 C15 112.9(10) .
C17 C16 Sn1 113.9(6) .
C18 C17 C16 114.1(8) .
C17 C18 C19 112.5(8) .

loop_
_geom_bond_atom_site_label_1
_geom_bond_atom_site_label_2
_geom_bond_distance
_geom_bond_site_symmetry_2
Sn1 C12 2.140(8) .
Sn1 C16 2.142(8) .
Sn1 C8 2.151(8) .
Sn1 O3 2.240(5) .
Sn1 O1 2.313(5) .
O1 C1 1.260(10) .
O2 C1 1.230(9) .
O3 C7 1.284(9) .
O4 C7 1.229(9) .
O5 C20 1.470(16) .
N1 C4 1.322(10) .
N1 C2 1.379(9) .
N1 C5 1.467(10) .
N2 C4 1.332(10) .
N2 C3 1.403(9) .
N2 C6 1.479(10) .
C1 C2 1.511(10) .
C2 C3 1.359(11) .
C3 C7 1.500(10) 14
C7 C3 1.500(10) 15_445
C8 C9 1.508(12) .
C9 C10 1.534(12) .
C10 C11 1.515(14) .
C12 C13 1.523(13) .
C13 C14 1.523(13) .
C14 C15 1.530(16) .
C16 C17 1.536(12) .
C17 C18 1.511(13) .
C18 C19 1.534(12) .
